data_4303052
loop_
_publ_author_name
'Yuichi Shimazaki'
'T. Daniel P. Stack'
'Tim Storr'

_publ_contact_author_email ' tim_storr@sfu.ca'
_publ_contact_author_fax ' 778-782-3765 '
_publ_contact_author_name ' Tim Storr'
_publ_section_title
;
Detailed Evaluation of the Geometric and Electronic Structures of
One-Electron Oxidized Group 10 (Ni, Pd, and Pt)
Metal(II)-(Disalicylidene)diamine Complexes
;
_journal_name_full 'Inorganic Chemistry'
_journal_page_first 8383
_journal_page_last 8392
_journal_paper_doi 10.1021/ic901003q
_journal_volume 48
_journal_year 2009
_chemical_absolute_configuration syn
_chemical_formula_sum 'C36 H52 N2 O2 Pd'
_chemical_formula_weight 651.20
_space_group_IT_number 19
_symmetry_cell_setting orthorhombic
_symmetry_Int_Tables_number 19
_symmetry_space_group_name_Hall 'P 2ac 2ab'
_symmetry_space_group_name_H-M 'P 21 21 21'
_cell_angle_alpha 90
_cell_angle_beta 90
_cell_angle_gamma 90
_cell_formula_units_Z 8
_cell_length_a 10.1770(9)
_cell_length_b 26.269(3)
_cell_length_c 26.925(3)
_cell_measurement_reflns_used 80443
_cell_measurement_temperature 133.2
_cell_measurement_theta_max 27.5
_cell_measurement_theta_min 3.0
_cell_volume 7198.1(13)
_computing_cell_refinement PROCESS-AUTO
_computing_data_collection PROCESS-AUTO
_computing_data_reduction 'teXsan Ver. 1.11'
_computing_publication_material 'teXsan Ver. 1.11'
_computing_structure_refinement 'teXsan Ver. 1.10'
_computing_structure_solution SIR97
_diffrn_measured_fraction_theta_full 0.9965
_diffrn_measured_fraction_theta_max 0.9965
_diffrn_radiation_type 'Mo K\a'
_diffrn_radiation_wavelength 0.7107
_diffrn_reflns_av_R_equivalents 0.039
_diffrn_reflns_limit_h_max 12
_diffrn_reflns_limit_h_min -13
_diffrn_reflns_limit_k_max 34
_diffrn_reflns_limit_k_min -34
_diffrn_reflns_limit_l_max 34
_diffrn_reflns_limit_l_min -34
_diffrn_reflns_number 117184
_diffrn_reflns_theta_full 27.49
_diffrn_reflns_theta_max 27.49
_exptl_absorpt_coefficient_mu 0.546
_exptl_absorpt_correction_T_max 0.984
_exptl_absorpt_correction_T_min 0.920
_exptl_absorpt_correction_type psi-scan
_exptl_absorpt_process_details '(North, Phillips & Mathews, 1968)'
_exptl_crystal_colour yellow
_exptl_crystal_density_diffrn 1.202
_exptl_crystal_density_method 'not measured'
_exptl_crystal_description needle
_exptl_crystal_size_max 0.150
_exptl_crystal_size_mid 0.040
_exptl_crystal_size_min 0.030
_refine_diff_density_max 1.36
_refine_diff_density_min -0.89
_refine_ls_extinction_method none
_refine_ls_goodness_of_fit_ref 1.097
_refine_ls_hydrogen_treatment noref
_refine_ls_number_parameters 740
_refine_ls_number_reflns 16446
_refine_ls_R_factor_gt 0.0531
_refine_ls_shift/su_max 0.0248
_refine_ls_structure_factor_coef Fsqd
_refine_ls_weighting_details 'w = 1/[\s^2^(Fo^2^) + (0.05000(Max(Fo^2^,0) + 2Fc^2^)/3)^2^]'
_refine_ls_weighting_scheme calc
_refine_ls_wR_factor_ref 0.1680
_reflns_number_gt 10443
_reflns_number_total 16446
_reflns_threshold_expression F^2^>2.0\s(F^2^)
_cod_data_source_file ic901003q_si_003_1.cif
_cod_data_source_block shimazaki
_cod_original_cell_volume 7198(1)
_cod_original_sg_symbol_H-M 'P 21 21 21 '
_cod_original_formula_sum 'C36 H52 N2 O2 Pd '
_cod_database_code 4303052

loop_
_symmetry_equiv_pos_as_xyz
x,y,z
1/2-x,-y,1/2+z
1/2+x,1/2-y,-z
-x,1/2+y,1/2-z

loop_
_atom_site_label
_atom_site_type_symbol
_atom_site_fract_x
_atom_site_fract_y
_atom_site_fract_z
_atom_site_U_iso_or_equiv
_atom_site_adp_type
_atom_site_occupancy
_atom_site_calc_flag
_atom_site_refinement_flags
_atom_site_disorder_assembly
_atom_site_disorder_group
Pd(1) Pd 0.49731(6) 0.10294(2) 0.77664(2) 0.0587(2) Uani 1.00 d . . .
Pd(2) Pd 0.98111(5) 0.19825(2) 0.77946(2) 0.0560(2) Uani 1.00 d . . .
O(1) O 0.5986(5) 0.0615(2) 0.7292(2) 0.073(2) Uani 1.00 d . . .
O(2) O 0.4319(5) 0.0385(2) 0.8047(2) 0.074(2) Uani 1.00 d . . .
O(3) O 0.9045(5) 0.2589(2) 0.8127(2) 0.071(2) Uani 1.00 d . . .
O(4) O 1.0653(5) 0.2444(2) 0.7317(2) 0.070(2) Uani 1.00 d . . .
N(1) N 0.5693(6) 0.1675(2) 0.7526(2) 0.060(2) Uani 1.00 d . . .
N(2) N 0.3907(6) 0.1457(2) 0.8199(2) 0.058(2) Uani 1.00 d . . .
N(3) N 0.8912(6) 0.1504(2) 0.8239(2) 0.062(2) Uani 1.00 d . . .
N(4) N 1.0611(5) 0.1378(2) 0.7520(2) 0.055(2) Uani 1.00 d . . .
C(1) C 0.6675(8) 0.0792(3) 0.6922(3) 0.063(2) Uani 1.00 d . . .
C(2) C 0.7058(8) 0.0436(3) 0.6538(3) 0.067(2) Uani 1.00 d . . .
C(3) C 0.7855(7) 0.0624(4) 0.6154(3) 0.072(2) Uani 1.00 d . . .
C(4) C 0.8296(7) 0.1140(3) 0.6118(3) 0.070(2) Uani 1.00 d . . .
C(5) C 0.7899(7) 0.1470(3) 0.6486(3) 0.070(3) Uani 1.00 d . . .
C(6) C 0.7035(7) 0.1306(3) 0.6879(3) 0.065(2) Uani 1.00 d . . .
C(7) C 0.6560(7) 0.1719(3) 0.7191(3) 0.063(2) Uani 1.00 d . . .
C(8) C 0.5248(7) 0.2096(3) 0.7840(3) 0.068(2) Uani 1.00 d . . .
C(9) C 0.5271(8) 0.2641(3) 0.7594(3) 0.080(3) Uani 1.00 d . . .
C(10) C 0.4786(9) 0.3039(3) 0.7947(3) 0.097(3) Uani 1.00 d . . .
C(11) C 0.3495(9) 0.2907(3) 0.8179(3) 0.083(3) Uani 1.00 d . . .
C(12) C 0.3398(8) 0.2378(3) 0.8396(3) 0.068(2) Uani 1.00 d . . .
C(13) C 0.3880(7) 0.1989(3) 0.8036(3) 0.063(2) Uani 1.00 d . . .
C(14) C 0.3159(8) 0.1292(3) 0.8555(3) 0.060(2) Uani 1.00 d . . .
C(15) C 0.3026(7) 0.0768(3) 0.8715(3) 0.061(2) Uani 1.00 d . . .
C(16) C 0.3665(8) 0.0336(3) 0.8454(3) 0.063(2) Uani 1.00 d . . .
C(17) C 0.3484(8) -0.0162(3) 0.8681(3) 0.064(2) Uani 1.00 d . . .
C(18) C 0.2682(8) -0.0201(3) 0.9096(3) 0.067(2) Uani 1.00 d . . .
C(19) C 0.2032(7) 0.0213(3) 0.9327(3) 0.062(2) Uani 1.00 d . . .
C(20) C 0.2230(8) 0.0689(3) 0.9149(3) 0.067(2) Uani 1.00 d . . .
C(21) C 0.6558(8) -0.0100(3) 0.6547(3) 0.076(2) Uani 1.00 d . . .
C(22) C 0.704(1) -0.0394(4) 0.6098(3) 0.103(4) Uani 1.00 d . . .
C(23) C 0.5055(10) -0.0108(3) 0.6550(3) 0.103(3) Uani 1.00 d . . .
C(24) C 0.702(1) -0.0388(3) 0.7002(3) 0.100(4) Uani 1.00 d . . .
C(25) C 0.9105(7) 0.1278(4) 0.5675(3) 0.081(2) Uani 1.00 d . . .
C(26) C 0.9532(8) 0.1846(4) 0.5691(3) 0.101(3) Uani 1.00 d . . .
C(27) C 1.0311(9) 0.0980(4) 0.5648(4) 0.124(4) Uani 1.00 d . . .
C(28) C 0.835(1) 0.1209(5) 0.5198(3) 0.121(4) Uani 1.00 d . . .
C(29) C 0.4213(8) -0.0620(3) 0.8461(3) 0.072(2) Uani 1.00 d . . .
C(30) C 0.5700(9) -0.0502(3) 0.8432(4) 0.103(3) Uani 1.00 d . . .
C(31) C 0.372(1) -0.0714(4) 0.7945(4) 0.112(4) Uani 1.00 d . . .
C(32) C 0.4018(10) -0.1088(3) 0.8742(4) 0.098(4) Uani 1.00 d . . .
C(33) C 0.1212(9) 0.0138(3) 0.9793(3) 0.085(3) Uani 1.00 d . . .
C(34) C 0.206(1) -0.0104(4) 1.0222(3) 0.106(4) Uani 1.00 d . . .
C(35) C 0.062(1) 0.0611(4) 0.9983(4) 0.114(4) Uani 1.00 d . . .
C(36) C 0.003(1) -0.0266(4) 0.9653(4) 0.131(4) Uani 1.00 d . . .
C(37) C 0.8370(7) 0.2588(3) 0.8540(3) 0.057(2) Uani 1.00 d . . .
C(38) C 0.8073(7) 0.3074(3) 0.8767(3) 0.058(2) Uani 1.00 d . . .
C(39) C 0.7230(7) 0.3079(3) 0.9174(3) 0.059(2) Uani 1.00 d . . .
C(40) C 0.6664(7) 0.2655(3) 0.9380(3) 0.059(2) Uani 1.00 d . . .
C(41) C 0.7017(7) 0.2180(3) 0.9177(3) 0.061(2) Uani 1.00 d . . .
C(42) C 0.7862(7) 0.2146(3) 0.8759(3) 0.057(2) Uani 1.00 d . . .
C(43) C 0.8154(9) 0.1643(3) 0.8596(3) 0.071(3) Uani 1.00 d . . .
C(44) C 0.9046(9) 0.0981(3) 0.8055(3) 0.083(3) Uani 1.00 d . . .
C(45) C 0.8738(8) 0.0549(3) 0.8406(3) 0.069(2) Uani 1.00 d . . .
C(46) C 0.902(1) 0.0039(3) 0.8195(4) 0.100(3) Uani 1.00 d . . .
C(47) C 1.0218(9) -0.0022(3) 0.7936(4) 0.099(3) Uani 1.00 d . . .
C(48) C 1.0551(8) 0.0410(3) 0.7566(3) 0.077(3) Uani 1.00 d . . .
C(49) C 1.0315(8) 0.0917(3) 0.7800(4) 0.087(3) Uani 1.00 d . . .
C(50) C 1.1473(7) 0.1383(2) 0.7157(3) 0.061(2) Uani 1.00 d . . .
C(51) C 1.1873(7) 0.1806(3) 0.6869(3) 0.058(2) Uani 1.00 d . . .
C(52) C 1.1358(7) 0.2309(3) 0.6932(3) 0.058(2) Uani 1.00 d . . .
C(53) C 1.1690(7) 0.2684(3) 0.6563(3) 0.058(2) Uani 1.00 d . . .
C(54) C 1.2572(8) 0.2557(3) 0.6187(3) 0.063(2) Uani 1.00 d . . .
C(55) C 1.3151(7) 0.2082(3) 0.6149(3) 0.061(2) Uani 1.00 d . . .
C(56) C 1.2759(7) 0.1701(3) 0.6473(3) 0.060(2) Uani 1.00 d . . .
C(57) C 0.8691(8) 0.3547(3) 0.8563(3) 0.071(2) Uani 1.00 d . . .
C(58) C 0.839(1) 0.4022(3) 0.8883(4) 0.112(4) Uani 1.00 d . . .
C(59) C 1.0243(8) 0.3493(3) 0.8565(3) 0.088(3) Uani 1.00 d . . .
C(60) C 0.8263(9) 0.3650(3) 0.8031(3) 0.087(3) Uani 1.00 d . . .
C(61) C 0.5758(7) 0.2695(3) 0.9828(3) 0.073(2) Uani 1.00 d . . .
C(62) C 0.6470(8) 0.2921(4) 1.0272(3) 0.098(3) Uani 1.00 d . . .
C(63) C 0.4619(7) 0.3048(3) 0.9686(3) 0.077(3) Uani 1.00 d . . .
C(64) C 0.5291(9) 0.2197(3) 0.9996(3) 0.097(3) Uani 1.00 d . . .
C(65) C 1.1045(9) 0.3218(3) 0.6580(3) 0.076(2) Uani 1.00 d . . .
C(66) C 0.9507(9) 0.3159(3) 0.6566(4) 0.094(3) Uani 1.00 d . . .
C(67) C 1.146(1) 0.3515(3) 0.7066(4) 0.098(3) Uani 1.00 d . . .
C(68) C 1.140(1) 0.3530(3) 0.6130(4) 0.101(4) Uani 1.00 d . . .
C(69) C 1.4109(7) 0.1984(3) 0.5715(3) 0.075(2) Uani 1.00 d . . .
C(70) C 1.5209(9) 0.2345(3) 0.5764(4) 0.105(3) Uani 1.00 d . . .
C(71) C 1.4603(8) 0.1430(3) 0.5725(3) 0.085(3) Uani 1.00 d . . .
C(72) C 1.3395(9) 0.2057(4) 0.5208(3) 0.103(3) Uani 1.00 d . . .
H(1) H 0.8125 0.0383 0.5890 0.0882 Uiso 1.00 calc . . .
H(2) H 0.8205 0.1819 0.6471 0.0899 Uiso 1.00 calc . . .
H(3) H 0.6915 0.2056 0.7128 0.0755 Uiso 1.00 calc . . .
H(4) H 0.5814 0.2112 0.8123 0.0845 Uiso 1.00 calc . . .
H(5) H 0.6192 0.2714 0.7488 0.0971 Uiso 1.00 calc . . .
H(6) H 0.4767 0.2641 0.7295 0.0971 Uiso 1.00 calc . . .
H(7) H 0.5445 0.3072 0.8215 0.1158 Uiso 1.00 calc . . .
H(8) H 0.4769 0.3364 0.7784 0.1158 Uiso 1.00 calc . . .
H(9) H 0.3268 0.3161 0.8434 0.1022 Uiso 1.00 calc . . .
H(10) H 0.2807 0.2949 0.7925 0.1022 Uiso 1.00 calc . . .
H(11) H 0.3933 0.2354 0.8693 0.0853 Uiso 1.00 calc . . .
H(12) H 0.2509 0.2293 0.8496 0.0853 Uiso 1.00 calc . . .
H(13) H 0.3284 0.2004 0.7753 0.0761 Uiso 1.00 calc . . .
H(14) H 0.2634 0.1551 0.8736 0.0747 Uiso 1.00 calc . . .
H(15) H 0.2537 -0.0544 0.9239 0.0846 Uiso 1.00 calc . . .
H(16) H 0.1812 0.0985 0.9318 0.0797 Uiso 1.00 calc . . .
H(17) H 0.6777 -0.0733 0.6097 0.1121 Uiso 1.00 calc . . .
H(18) H 0.6813 -0.0227 0.5800 0.1121 Uiso 1.00 calc . . .
H(19) H 0.8026 -0.0394 0.6109 0.1121 Uiso 1.00 calc . . .
H(20) H 0.4734 0.0075 0.6837 0.1226 Uiso 1.00 calc . . .
H(21) H 0.4736 0.0075 0.6261 0.1226 Uiso 1.00 calc . . .
H(22) H 0.4712 -0.0436 0.6549 0.1226 Uiso 1.00 calc . . .
H(23) H 0.6685 -0.0209 0.7291 0.1152 Uiso 1.00 calc . . .
H(24) H 0.6703 -0.0719 0.7000 0.1152 Uiso 1.00 calc . . .
H(25) H 0.7946 -0.0377 0.7011 0.1152 Uiso 1.00 calc . . .
H(26) H 1.0053 0.1927 0.5980 0.1249 Uiso 1.00 calc . . .
H(27) H 1.0043 0.1949 0.5404 0.1249 Uiso 1.00 calc . . .
H(28) H 0.8781 0.2082 0.5701 0.1249 Uiso 1.00 calc . . .
H(29) H 1.0139 0.0617 0.5636 0.1502 Uiso 1.00 calc . . .
H(30) H 1.0872 0.1060 0.5375 0.1502 Uiso 1.00 calc . . .
H(31) H 1.0858 0.1027 0.5950 0.1502 Uiso 1.00 calc . . .
H(32) H 0.7540 0.1403 0.5198 0.1462 Uiso 1.00 calc . . .
H(33) H 0.8838 0.1298 0.4914 0.1462 Uiso 1.00 calc . . .
H(34) H 0.8089 0.0853 0.5166 0.1462 Uiso 1.00 calc . . .
H(35) H 0.6192 -0.0765 0.8292 0.1304 Uiso 1.00 calc . . .
H(36) H 0.5831 -0.0196 0.8222 0.1304 Uiso 1.00 calc . . .
H(37) H 0.6044 -0.0414 0.8752 0.1304 Uiso 1.00 calc . . .
H(38) H 0.2786 -0.0783 0.7938 0.1436 Uiso 1.00 calc . . .
H(39) H 0.3850 -0.0415 0.7734 0.1436 Uiso 1.00 calc . . .
H(40) H 0.4151 -0.0992 0.7782 0.1436 Uiso 1.00 calc . . .
H(41) H 0.3070 -0.1172 0.8776 0.1155 Uiso 1.00 calc . . .
H(42) H 0.4436 -0.1378 0.8619 0.1155 Uiso 1.00 calc . . .
H(43) H 0.4302 -0.1048 0.9094 0.1155 Uiso 1.00 calc . . .
H(44) H 0.1594 -0.0163 1.0510 0.1223 Uiso 1.00 calc . . .
H(45) H 0.2422 -0.0438 1.0107 0.1223 Uiso 1.00 calc . . .
H(46) H 0.2830 0.0100 1.0290 0.1223 Uiso 1.00 calc . . .
H(47) H 0.1241 0.0878 1.0048 0.1380 Uiso 1.00 calc . . .
H(48) H 0.0015 0.0758 0.9726 0.1380 Uiso 1.00 calc . . .
H(49) H 0.0085 0.0567 1.0271 0.1380 Uiso 1.00 calc . . .
H(50) H -0.0569 -0.0347 0.9916 0.1595 Uiso 1.00 calc . . .
H(51) H -0.0539 -0.0136 0.9378 0.1595 Uiso 1.00 calc . . .
H(52) H 0.0339 -0.0596 0.9522 0.1595 Uiso 1.00 calc . . .
H(53) H 0.7049 0.3411 0.9324 0.0731 Uiso 1.00 calc . . .
H(54) H 0.6706 0.1856 0.9334 0.0784 Uiso 1.00 calc . . .
H(55) H 0.7747 0.1361 0.8787 0.0849 Uiso 1.00 calc . . .
H(56) H 0.8428 0.0950 0.7788 0.1060 Uiso 1.00 calc . . .
H(57) H 0.9267 0.0583 0.8702 0.0856 Uiso 1.00 calc . . .
H(58) H 0.7832 0.0567 0.8508 0.0856 Uiso 1.00 calc . . .
H(59) H 0.8935 -0.0218 0.8445 0.1137 Uiso 1.00 calc . . .
H(60) H 0.8311 -0.0036 0.7951 0.1137 Uiso 1.00 calc . . .
H(61) H 1.0927 -0.0045 0.8180 0.1159 Uiso 1.00 calc . . .
H(62) H 1.0242 -0.0351 0.7761 0.1159 Uiso 1.00 calc . . .
H(63) H 1.1454 0.0378 0.7450 0.0968 Uiso 1.00 calc . . .
H(64) H 0.9998 0.0379 0.7279 0.0968 Uiso 1.00 calc . . .
H(65) H 1.0965 0.0925 0.8089 0.1129 Uiso 1.00 calc . . .
H(66) H 1.1877 0.1060 0.7070 0.0733 Uiso 1.00 calc . . .
H(67) H 1.2791 0.2817 0.5929 0.0818 Uiso 1.00 calc . . .
H(68) H 1.3108 0.1357 0.6444 0.0748 Uiso 1.00 calc . . .
H(69) H 0.8713 0.3972 0.9228 0.1369 Uiso 1.00 calc . . .
H(70) H 0.8781 0.4323 0.8765 0.1369 Uiso 1.00 calc . . .
H(71) H 0.7456 0.4077 0.8919 0.1369 Uiso 1.00 calc . . .
H(72) H 1.0576 0.3442 0.8892 0.1041 Uiso 1.00 calc . . .
H(73) H 1.0522 0.3212 0.8361 0.1041 Uiso 1.00 calc . . .
H(74) H 1.0654 0.3796 0.8431 0.1041 Uiso 1.00 calc . . .
H(75) H 0.8678 0.3947 0.7888 0.1056 Uiso 1.00 calc . . .
H(76) H 0.8524 0.3366 0.7807 0.1056 Uiso 1.00 calc . . .
H(77) H 0.7340 0.3685 0.7993 0.1056 Uiso 1.00 calc . . .
H(78) H 0.7263 0.2741 1.0353 0.1183 Uiso 1.00 calc . . .
H(79) H 0.6833 0.3275 1.0168 0.1183 Uiso 1.00 calc . . .
H(80) H 0.5973 0.2983 1.0549 0.1183 Uiso 1.00 calc . . .
H(81) H 0.4938 0.3380 0.9587 0.0916 Uiso 1.00 calc . . .
H(82) H 0.4150 0.2913 0.9397 0.0916 Uiso 1.00 calc . . .
H(83) H 0.3999 0.3092 0.9943 0.0916 Uiso 1.00 calc . . .
H(84) H 0.4749 0.2221 1.0285 0.1168 Uiso 1.00 calc . . .
H(85) H 0.4826 0.2021 0.9744 0.1168 Uiso 1.00 calc . . .
H(86) H 0.6043 0.1982 1.0089 0.1168 Uiso 1.00 calc . . .
H(87) H 0.9071 0.3468 0.6569 0.1162 Uiso 1.00 calc . . .
H(88) H 0.9255 0.2967 0.6273 0.1162 Uiso 1.00 calc . . .
H(89) H 0.9238 0.2955 0.6849 0.1162 Uiso 1.00 calc . . .
H(90) H 1.1212 0.3331 0.7354 0.1198 Uiso 1.00 calc . . .
H(91) H 1.2391 0.3565 0.7070 0.1198 Uiso 1.00 calc . . .
H(92) H 1.1052 0.3847 0.7081 0.1198 Uiso 1.00 calc . . .
H(93) H 1.2340 0.3577 0.6124 0.1225 Uiso 1.00 calc . . .
H(94) H 1.1164 0.3351 0.5830 0.1225 Uiso 1.00 calc . . .
H(95) H 1.0990 0.3851 0.6130 0.1225 Uiso 1.00 calc . . .
H(96) H 1.5683 0.2308 0.6076 0.1237 Uiso 1.00 calc . . .
H(97) H 1.5872 0.2303 0.5504 0.1237 Uiso 1.00 calc . . .
H(98) H 1.4934 0.2696 0.5747 0.1237 Uiso 1.00 calc . . .
H(99) H 1.3885 0.1190 0.5690 0.1021 Uiso 1.00 calc . . .
H(100) H 1.5208 0.1359 0.5455 0.1021 Uiso 1.00 calc . . .
H(101) H 1.5050 0.1346 0.6028 0.1021 Uiso 1.00 calc . . .
H(102) H 1.3069 0.2406 0.5169 0.1241 Uiso 1.00 calc . . .
H(103) H 1.3982 0.2005 0.4926 0.1241 Uiso 1.00 calc . . .
H(104) H 1.2664 0.1837 0.5164 0.1241 Uiso 1.00 calc . . .

loop_
_atom_site_aniso_label
_atom_site_aniso_U_11
_atom_site_aniso_U_22
_atom_site_aniso_U_33
_atom_site_aniso_U_12
_atom_site_aniso_U_13
_atom_site_aniso_U_23
Pd(1) 0.0685(3) 0.0578(3) 0.0499(3) 0.0011(3) 0.0033(4) -0.0005(3)
Pd(2) 0.0696(3) 0.0474(3) 0.0511(3) 0.0028(3) 0.0042(3) 0.0024(2)
O(1) 0.086(4) 0.067(3) 0.066(4) 0.010(3) 0.023(3) 0.001(2)
O(2) 0.102(4) 0.059(3) 0.062(3) -0.000(3) 0.034(3) -0.004(2)
O(3) 0.107(4) 0.050(3) 0.056(3) 0.009(3) 0.025(3) -0.001(2)
O(4) 0.100(4) 0.049(3) 0.062(3) 0.009(2) 0.025(2) 0.006(2)
N(1) 0.074(4) 0.055(3) 0.051(4) 0.002(3) 0.001(3) 0.004(2)
N(2) 0.064(4) 0.053(3) 0.056(4) -0.001(3) 0.006(3) 0.001(2)
N(3) 0.082(4) 0.047(3) 0.057(4) -0.001(3) 0.008(3) 0.009(2)
N(4) 0.058(3) 0.050(3) 0.058(4) 0.005(2) -0.001(2) 0.004(2)
C(1) 0.070(5) 0.075(4) 0.045(4) 0.006(4) -0.006(3) -0.010(3)
C(2) 0.073(5) 0.075(4) 0.052(4) 0.011(4) -0.006(3) -0.012(3)
C(3) 0.058(5) 0.096(5) 0.061(5) 0.008(4) -0.005(3) -0.010(4)
C(4) 0.052(4) 0.096(5) 0.060(5) 0.010(4) -0.004(3) 0.005(4)
C(5) 0.061(5) 0.085(6) 0.063(5) 0.001(4) 0.008(3) 0.017(4)
C(6) 0.065(5) 0.083(4) 0.047(4) -0.005(4) 0.001(3) 0.001(3)
C(7) 0.062(4) 0.063(4) 0.063(5) -0.005(3) -0.009(3) 0.009(4)
C(8) 0.074(4) 0.057(3) 0.074(5) -0.008(4) 0.005(4) -0.007(3)
C(9) 0.086(6) 0.061(4) 0.092(6) -0.001(4) 0.009(5) 0.010(3)
C(10) 0.104(6) 0.056(4) 0.130(7) -0.009(5) 0.041(5) -0.008(4)
C(11) 0.096(5) 0.059(4) 0.093(7) 0.006(4) 0.016(5) 0.011(4)
C(12) 0.072(5) 0.057(4) 0.075(6) 0.005(4) 0.004(4) 0.005(3)
C(13) 0.072(4) 0.056(3) 0.061(5) 0.000(4) 0.001(3) 0.013(3)
C(14) 0.073(5) 0.055(4) 0.051(4) 0.008(4) 0.007(3) 0.003(3)
C(15) 0.067(5) 0.055(3) 0.060(5) 0.005(4) 0.004(3) -0.001(3)
C(16) 0.077(5) 0.060(4) 0.053(4) -0.004(4) -0.005(3) -0.006(3)
C(17) 0.071(5) 0.052(4) 0.069(5) -0.000(3) 0.003(3) -0.003(3)
C(18) 0.076(5) 0.058(5) 0.066(5) -0.004(4) 0.011(4) 0.001(4)
C(19) 0.062(5) 0.059(3) 0.065(5) -0.007(3) 0.009(3) 0.008(3)
C(20) 0.080(5) 0.061(4) 0.060(5) 0.002(4) 0.013(4) 0.011(4)
C(21) 0.084(4) 0.079(5) 0.065(5) -0.005(4) -0.009(4) -0.017(4)
C(22) 0.143(9) 0.096(7) 0.069(6) 0.004(6) -0.004(6) -0.023(5)
C(23) 0.089(4) 0.114(7) 0.107(7) -0.034(6) 0.004(6) -0.024(5)
C(24) 0.144(9) 0.082(7) 0.073(6) 0.003(6) -0.018(6) -0.005(4)
C(25) 0.050(4) 0.125(6) 0.067(4) -0.000(4) 0.010(3) -0.011(5)
C(26) 0.066(5) 0.128(6) 0.110(7) 0.002(5) 0.027(5) 0.023(6)
C(27) 0.076(6) 0.127(9) 0.17(1) 0.018(5) 0.046(7) 0.008(7)
C(28) 0.102(7) 0.21(1) 0.047(5) 0.005(8) 0.014(4) 0.002(7)
C(29) 0.073(4) 0.054(4) 0.090(5) 0.011(4) 0.006(4) -0.011(4)
C(30) 0.077(4) 0.070(6) 0.16(1) 0.015(4) 0.022(6) -0.000(7)
C(31) 0.17(1) 0.080(7) 0.089(6) 0.017(7) -0.010(6) -0.024(6)
C(32) 0.117(8) 0.054(5) 0.124(9) 0.024(5) 0.009(6) 0.006(5)
C(33) 0.089(6) 0.094(6) 0.073(5) 0.005(4) 0.034(3) 0.012(4)
C(34) 0.132(9) 0.128(9) 0.059(6) -0.018(7) -0.006(5) 0.012(5)
C(35) 0.153(10) 0.087(6) 0.103(7) 0.007(6) 0.077(7) 0.004(6)
C(36) 0.124(9) 0.143(9) 0.127(8) -0.072(7) 0.046(8) -0.020(7)
C(37) 0.069(5) 0.058(3) 0.046(4) 0.006(3) -0.001(3) 0.002(3)
C(38) 0.065(4) 0.059(3) 0.050(4) 0.004(3) -0.005(3) 0.004(3)
C(39) 0.062(4) 0.061(4) 0.055(4) 0.001(3) 0.002(3) -0.010(4)
C(40) 0.047(4) 0.074(4) 0.057(4) 0.005(3) 0.010(3) 0.001(3)
C(41) 0.058(4) 0.072(4) 0.054(4) -0.005(4) -0.002(3) 0.008(3)
C(42) 0.065(5) 0.059(3) 0.047(4) 0.003(3) 0.001(3) 0.006(3)
C(43) 0.096(6) 0.064(4) 0.053(5) -0.005(4) 0.007(4) -0.000(4)
C(44) 0.114(6) 0.051(4) 0.083(6) -0.001(5) 0.028(5) -0.000(3)
C(45) 0.082(5) 0.064(4) 0.062(5) -0.007(4) 0.011(4) 0.002(3)
C(46) 0.128(7) 0.051(4) 0.122(8) -0.015(5) 0.042(6) -0.006(5)
C(47) 0.116(7) 0.049(4) 0.132(8) -0.010(5) 0.032(6) 0.004(4)
C(48) 0.085(6) 0.055(4) 0.090(6) 0.008(4) 0.022(4) -0.008(3)
C(49) 0.109(6) 0.046(3) 0.106(6) -0.006(4) 0.039(5) 0.007(3)
C(50) 0.068(4) 0.048(4) 0.068(5) 0.011(3) 0.011(3) 0.005(3)
C(51) 0.068(5) 0.048(3) 0.058(4) 0.005(3) 0.005(3) 0.000(3)
C(52) 0.063(5) 0.049(3) 0.061(4) 0.009(3) 0.000(3) 0.005(3)
C(53) 0.067(5) 0.058(4) 0.050(4) 0.006(3) -0.005(3) 0.003(3)
C(54) 0.072(5) 0.063(4) 0.055(4) 0.006(4) 0.008(3) 0.006(4)
C(55) 0.058(4) 0.063(4) 0.061(4) 0.000(3) -0.000(3) 0.001(3)
C(56) 0.058(5) 0.061(5) 0.060(5) 0.012(3) -0.000(3) 0.002(3)
C(57) 0.074(4) 0.057(4) 0.082(5) 0.004(4) 0.019(4) 0.001(3)
C(58) 0.153(9) 0.080(6) 0.104(8) -0.006(6) 0.045(7) -0.035(5)
C(59) 0.071(4) 0.091(6) 0.101(6) -0.015(5) 0.008(5) -0.009(5)
C(60) 0.107(7) 0.061(5) 0.092(5) -0.001(5) -0.006(5) 0.024(5)
C(61) 0.062(5) 0.099(5) 0.058(4) 0.016(3) 0.015(3) -0.009(4)
C(62) 0.078(6) 0.157(9) 0.058(5) 0.022(6) 0.001(4) -0.030(5)
C(63) 0.071(5) 0.092(6) 0.068(5) 0.013(4) 0.004(4) -0.008(4)
C(64) 0.087(7) 0.109(6) 0.093(6) 0.017(5) 0.050(5) 0.027(5)
C(65) 0.097(4) 0.054(4) 0.078(5) 0.013(4) -0.005(5) 0.022(3)
C(66) 0.091(4) 0.087(7) 0.105(7) 0.026(5) -0.011(5) -0.000(5)
C(67) 0.161(10) 0.046(5) 0.087(6) 0.009(5) 0.008(6) -0.002(4)
C(68) 0.152(9) 0.074(6) 0.076(6) 0.020(6) 0.020(6) 0.030(5)
C(69) 0.061(4) 0.088(4) 0.076(4) 0.002(3) 0.023(3) -0.005(5)
C(70) 0.078(6) 0.084(6) 0.152(9) -0.008(4) 0.044(6) -0.005(6)
C(71) 0.064(5) 0.095(5) 0.096(6) 0.005(4) 0.026(5) -0.013(5)
C(72) 0.097(7) 0.138(9) 0.073(5) 0.010(7) 0.022(4) 0.019(6)

loop_
_atom_type_symbol
_atom_type_description
_atom_type_scat_dispersion_real
_atom_type_scat_dispersion_imag
_atom_type_scat_source
C C 0.003 0.002
;International Tables for Crystallography
(1992, Vol. C, Tables 4.2.6.8 and 6.1.1.1)
;
H H 0.000 0.000
;International Tables for Crystallography
(1992, Vol. C, Table 6.1.1.2)
;
O O 0.011 0.006
;International Tables for Crystallography
(1992, Vol. C, Tables 4.2.6.8 and 6.1.1.1)
;
N N 0.006 0.003
;International Tables for Crystallography
(1992, Vol. C, Tables 4.2.6.8 and 6.1.1.1)
;
Pd Pd -0.999 1.007
;International Tables for Crystallography
(1992, Vol. C, Tables 4.2.6.8 and 6.1.1.1)
;

loop_
_geom_angle_atom_site_label_1
_geom_angle_atom_site_label_2
_geom_angle_atom_site_label_3
_geom_angle
_geom_angle_site_symmetry_1
_geom_angle_site_symmetry_2
_geom_angle_site_symmetry_3
_geom_angle_publ_flag
O(1) Pd(1) O(2) 87.2(2) . . . yes
O(1) Pd(1) N(1) 93.9(2) . . . yes
O(1) Pd(1) N(2) 176.2(3) . . . yes
O(2) Pd(1) N(1) 176.3(3) . . . yes
O(2) Pd(1) N(2) 94.5(2) . . . yes
N(1) Pd(1) N(2) 84.6(3) . . . yes
O(3) Pd(2) O(4) 88.3(2) . . . yes
O(3) Pd(2) N(3) 93.2(2) . . . yes
O(3) Pd(2) N(4) 175.6(2) . . . yes
O(4) Pd(2) N(3) 176.6(3) . . . yes
O(4) Pd(2) N(4) 94.2(2) . . . yes
N(3) Pd(2) N(4) 84.5(3) . . . yes
Pd(1) O(1) C(1) 125.5(5) . . . yes
Pd(1) O(2) C(16) 125.9(5) . . . yes
Pd(2) O(3) C(37) 126.0(5) . . . yes
Pd(2) O(4) C(52) 126.2(5) . . . yes
Pd(1) N(1) C(7) 125.1(5) . . . yes
Pd(1) N(1) C(8) 110.3(5) . . . yes
C(7) N(1) C(8) 123.9(7) . . . yes
Pd(1) N(2) C(13) 112.5(5) . . . yes
Pd(1) N(2) C(14) 125.1(5) . . . yes
C(13) N(2) C(14) 121.9(7) . . . yes
Pd(2) N(3) C(43) 123.7(6) . . . yes
Pd(2) N(3) C(44) 110.4(5) . . . yes
C(43) N(3) C(44) 125.0(7) . . . yes
Pd(2) N(4) C(49) 113.5(5) . . . yes
Pd(2) N(4) C(50) 123.9(5) . . . yes
C(49) N(4) C(50) 122.1(6) . . . yes
O(1) C(1) C(2) 117.5(8) . . . yes
O(1) C(1) C(6) 123.0(7) . . . yes
C(2) C(1) C(6) 119.5(8) . . . yes
C(1) C(2) C(3) 117.1(8) . . . yes
C(1) C(2) C(21) 120.3(8) . . . yes
C(3) C(2) C(21) 122.5(8) . . . yes
C(2) C(3) C(4) 124.2(8) . . . yes
C(3) C(4) C(5) 117.1(8) . . . yes
C(3) C(4) C(25) 117.1(8) . . . yes
C(5) C(4) C(25) 125.8(9) . . . yes
C(4) C(5) C(6) 121.4(8) . . . yes
C(1) C(6) C(5) 120.4(8) . . . yes
C(1) C(6) C(7) 125.7(7) . . . yes
C(5) C(6) C(7) 113.9(8) . . . yes
N(1) C(7) C(6) 125.1(7) . . . yes
N(1) C(8) C(9) 116.1(6) . . . yes
N(1) C(8) C(13) 110.2(6) . . . yes
C(9) C(8) C(13) 109.2(6) . . . yes
C(8) C(9) C(10) 111.3(7) . . . yes
C(9) C(10) C(11) 113.2(7) . . . yes
C(10) C(11) C(12) 115.6(7) . . . yes
C(11) C(12) C(13) 111.0(7) . . . yes
N(2) C(13) C(8) 105.3(6) . . . yes
N(2) C(13) C(12) 117.8(6) . . . yes
C(8) C(13) C(12) 113.7(7) . . . yes
N(2) C(14) C(15) 126.3(7) . . . yes
C(14) C(15) C(16) 123.0(7) . . . yes
C(14) C(15) C(20) 115.6(7) . . . yes
C(16) C(15) C(20) 121.4(7) . . . yes
O(2) C(16) C(15) 123.5(7) . . . yes
O(2) C(16) C(17) 120.8(7) . . . yes
C(15) C(16) C(17) 115.6(7) . . . yes
C(16) C(17) C(18) 118.7(7) . . . yes
C(16) C(17) C(29) 118.8(7) . . . yes
C(18) C(17) C(29) 122.5(7) . . . yes
C(17) C(18) C(19) 124.9(7) . . . yes
C(18) C(19) C(20) 118.9(7) . . . yes
C(18) C(19) C(33) 121.3(7) . . . yes
C(20) C(19) C(33) 119.6(8) . . . yes
C(15) C(20) C(19) 120.4(7) . . . yes
C(2) C(21) C(22) 110.9(8) . . . yes
C(2) C(21) C(23) 110.7(7) . . . yes
C(2) C(21) C(24) 112.0(7) . . . yes
C(22) C(21) C(23) 108.7(8) . . . yes
C(22) C(21) C(24) 106.9(8) . . . yes
C(23) C(21) C(24) 107.5(8) . . . yes
C(4) C(25) C(26) 111.4(8) . . . yes
C(4) C(25) C(27) 112.0(9) . . . yes
C(4) C(25) C(28) 111.7(7) . . . yes
C(26) C(25) C(27) 106.4(8) . . . yes
C(26) C(25) C(28) 106.3(9) . . . yes
C(27) C(25) C(28) 108.8(9) . . . yes
C(17) C(29) C(30) 109.6(7) . . . yes
C(17) C(29) C(31) 109.0(8) . . . yes
C(17) C(29) C(32) 113.4(8) . . . yes
C(30) C(29) C(31) 108.2(9) . . . yes
C(30) C(29) C(32) 109.2(8) . . . yes
C(31) C(29) C(32) 107.3(8) . . . yes
C(19) C(33) C(34) 110.9(7) . . . yes
C(19) C(33) C(35) 113.7(7) . . . yes
C(19) C(33) C(36) 107.2(8) . . . yes
C(34) C(33) C(35) 108.0(9) . . . yes
C(34) C(33) C(36) 107.9(8) . . . yes
C(35) C(33) C(36) 109.1(9) . . . yes
O(3) C(37) C(38) 117.9(7) . . . yes
O(3) C(37) C(42) 123.6(7) . . . yes
C(38) C(37) C(42) 118.5(7) . . . yes
C(37) C(38) C(39) 118.0(7) . . . yes
C(37) C(38) C(57) 119.3(7) . . . yes
C(39) C(38) C(57) 122.7(7) . . . yes
C(38) C(39) C(40) 124.7(7) . . . yes
C(39) C(40) C(41) 117.1(7) . . . yes
C(39) C(40) C(61) 121.2(7) . . . yes
C(41) C(40) C(61) 121.6(7) . . . yes
C(40) C(41) C(42) 121.2(7) . . . yes
C(37) C(42) C(41) 120.3(7) . . . yes
C(37) C(42) C(43) 124.3(7) . . . yes
C(41) C(42) C(43) 115.3(7) . . . yes
N(3) C(43) C(42) 128.1(8) . . . yes
N(3) C(44) C(45) 118.2(7) . . . yes
N(3) C(44) C(49) 110.3(7) . . . yes
C(45) C(44) C(49) 112.8(8) . . . yes
C(44) C(45) C(46) 113.5(7) . . . yes
C(45) C(46) C(47) 117.3(8) . . . yes
C(46) C(47) C(48) 115.1(8) . . . yes
C(47) C(48) C(49) 110.2(7) . . . yes
N(4) C(49) C(44) 109.1(7) . . . yes
N(4) C(49) C(48) 119.3(7) . . . yes
C(44) C(49) C(48) 116.1(7) . . . yes
N(4) C(50) C(51) 127.5(7) . . . yes
C(50) C(51) C(52) 123.6(7) . . . yes
C(50) C(51) C(56) 116.2(7) . . . yes
C(52) C(51) C(56) 120.0(7) . . . yes
O(4) C(52) C(51) 122.9(7) . . . yes
O(4) C(52) C(53) 119.3(6) . . . yes
C(51) C(52) C(53) 117.6(7) . . . yes
C(52) C(53) C(54) 119.3(7) . . . yes
C(52) C(53) C(65) 120.0(7) . . . yes
C(54) C(53) C(65) 120.7(7) . . . yes
C(53) C(54) C(55) 122.9(7) . . . yes
C(54) C(55) C(56) 118.8(7) . . . yes
C(54) C(55) C(69) 118.4(7) . . . yes
C(56) C(55) C(69) 122.5(7) . . . yes
C(51) C(56) C(55) 120.9(7) . . . yes
C(38) C(57) C(58) 112.4(7) . . . yes
C(38) C(57) C(59) 110.0(7) . . . yes
C(38) C(57) C(60) 111.8(7) . . . yes
C(58) C(57) C(59) 105.6(8) . . . yes
C(58) C(57) C(60) 108.9(8) . . . yes
C(59) C(57) C(60) 107.8(7) . . . yes
C(40) C(61) C(62) 111.2(7) . . . yes
C(40) C(61) C(63) 107.6(7) . . . yes
C(40) C(61) C(64) 112.3(7) . . . yes
C(62) C(61) C(63) 108.6(7) . . . yes
C(62) C(61) C(64) 105.2(8) . . . yes
C(63) C(61) C(64) 111.9(7) . . . yes
C(53) C(65) C(66) 109.3(7) . . . yes
C(53) C(65) C(67) 111.0(7) . . . yes
C(53) C(65) C(68) 111.5(8) . . . yes
C(66) C(65) C(67) 109.5(8) . . . yes
C(66) C(65) C(68) 105.9(8) . . . yes
C(67) C(65) C(68) 109.5(8) . . . yes
C(55) C(69) C(70) 107.7(7) . . . yes
C(55) C(69) C(71) 110.5(7) . . . yes
C(55) C(69) C(72) 110.4(7) . . . yes
C(70) C(69) C(71) 111.1(7) . . . yes
C(70) C(69) C(72) 110.7(8) . . . yes
C(71) C(69) C(72) 106.6(8) . . . yes

loop_
_geom_bond_atom_site_label_1
_geom_bond_atom_site_label_2
_geom_bond_distance
_geom_bond_site_symmetry_1
_geom_bond_site_symmetry_2
_geom_bond_publ_flag
Pd(1) O(1) 1.970(5) . . yes
Pd(1) O(2) 1.969(5) . . yes
Pd(1) N(1) 1.959(6) . . yes
Pd(1) N(2) 1.949(6) . . yes
Pd(2) O(3) 1.987(5) . . yes
Pd(2) O(4) 1.964(5) . . yes
Pd(2) N(3) 1.962(6) . . yes
Pd(2) N(4) 1.931(6) . . yes
O(1) C(1) 1.304(9) . . yes
O(2) C(16) 1.288(9) . . yes
O(3) C(37) 1.308(8) . . yes
O(4) C(52) 1.311(8) . . yes
N(1) C(7) 1.267(9) . . yes
N(1) C(8) 1.464(9) . . yes
N(2) C(13) 1.464(9) . . yes
N(2) C(14) 1.298(9) . . yes
N(3) C(43) 1.285(10) . . yes
N(3) C(44) 1.468(10) . . yes
N(4) C(49) 1.458(9) . . yes
N(4) C(50) 1.314(9) . . yes
C(1) C(2) 1.45(1) . . yes
C(1) C(6) 1.41(1) . . yes
C(2) C(3) 1.40(1) . . yes
C(2) C(21) 1.50(1) . . yes
C(3) C(4) 1.43(1) . . yes
C(4) C(5) 1.38(1) . . yes
C(4) C(25) 1.49(1) . . yes
C(5) C(6) 1.44(1) . . yes
C(6) C(7) 1.45(1) . . yes
C(8) C(9) 1.577(10) . . yes
C(8) C(13) 1.516(10) . . yes
C(9) C(10) 1.50(1) . . yes
C(10) C(11) 1.50(1) . . yes
C(11) C(12) 1.51(1) . . yes
C(12) C(13) 1.49(1) . . yes
C(14) C(15) 1.45(1) . . yes
C(15) C(16) 1.49(1) . . yes
C(15) C(20) 1.44(1) . . yes
C(16) C(17) 1.46(1) . . yes
C(17) C(18) 1.39(1) . . yes
C(17) C(29) 1.53(1) . . yes
C(18) C(19) 1.42(1) . . yes
C(19) C(20) 1.354(10) . . yes
C(19) C(33) 1.52(1) . . yes
C(21) C(22) 1.51(1) . . yes
C(21) C(23) 1.53(1) . . yes
C(21) C(24) 1.52(1) . . yes
C(25) C(26) 1.56(1) . . yes
C(25) C(27) 1.46(1) . . yes
C(25) C(28) 1.51(1) . . yes
C(29) C(30) 1.55(1) . . yes
C(29) C(31) 1.50(1) . . yes
C(29) C(32) 1.46(1) . . yes
C(33) C(34) 1.58(1) . . yes
C(33) C(35) 1.47(1) . . yes
C(33) C(36) 1.65(1) . . yes
C(37) C(38) 1.45(1) . . yes
C(37) C(42) 1.401(10) . . yes
C(38) C(39) 1.393(9) . . yes
C(38) C(57) 1.50(1) . . yes
C(39) C(40) 1.372(10) . . yes
C(40) C(41) 1.41(1) . . yes
C(40) C(61) 1.523(10) . . yes
C(41) C(42) 1.420(10) . . yes
C(42) C(43) 1.43(1) . . yes
C(44) C(45) 1.51(1) . . yes
C(44) C(49) 1.47(1) . . yes
C(45) C(46) 1.48(1) . . yes
C(46) C(47) 1.41(1) . . yes
C(47) C(48) 1.55(1) . . yes
C(48) C(49) 1.49(1) . . yes
C(50) C(51) 1.415(10) . . yes
C(51) C(52) 1.431(10) . . yes
C(51) C(56) 1.42(1) . . yes
C(52) C(53) 1.439(10) . . yes
C(53) C(54) 1.393(10) . . yes
C(53) C(65) 1.55(1) . . yes
C(54) C(55) 1.38(1) . . yes
C(55) C(56) 1.39(1) . . yes
C(55) C(69) 1.54(1) . . yes
C(57) C(58) 1.55(1) . . yes
C(57) C(59) 1.59(1) . . yes
C(57) C(60) 1.52(1) . . yes
C(61) C(62) 1.52(1) . . yes
C(61) C(63) 1.53(1) . . yes
C(61) C(64) 1.46(1) . . yes
C(65) C(66) 1.57(1) . . yes
C(65) C(67) 1.58(1) . . yes
C(65) C(68) 1.51(1) . . yes
C(69) C(70) 1.47(1) . . yes
C(69) C(71) 1.54(1) . . yes
C(69) C(72) 1.56(1) . . yes
